data_1549805
loop_
_publ_author_name
'Ming, Jialin'
'Shi, Qi'
'Hayashi, Tamio'

_publ_section_title
;
 Addition of arylstannanes to alkynes giving
 <i>ortho</i>-alkenylarylstannanes catalysed cooperatively by a rhodium
 complex and zinc chloride.
;
_journal_issue 39
_journal_name_full 'Chemical science'
_journal_page_first 7700
_journal_page_last 7704
_journal_paper_doi 10.1039/c8sc02459f
_journal_volume 9
_journal_year 2018
_chemical_formula_sum 'C32 H40 F2 Sn'
_chemical_formula_weight 581.33
_space_group_crystal_system monoclinic
_space_group_IT_number 14
_space_group_name_Hall '-P 2ybc'
_space_group_name_H-M_alt 'P 1 21/c 1'
_symmetry_space_group_name_Hall '-P 2ybc'
_symmetry_space_group_name_H-M 'P 1 21/c 1'
_atom_sites_solution_hydrogens geom
_atom_sites_solution_primary dual
_audit_update_record
;
2018-05-03 deposited with the CCDC.
2018-08-10 downloaded from the CCDC.
;
_cell_angle_alpha 90
_cell_angle_beta 101.309(3)
_cell_angle_gamma 90
_cell_formula_units_Z 4
_cell_length_a 17.1715(13)
_cell_length_b 17.8894(14)
_cell_length_c 9.4518(7)
_cell_measurement_reflns_used 3282
_cell_measurement_temperature 100.(2)
_cell_measurement_theta_max 24.0855
_cell_measurement_theta_min 2.4191
_cell_volume 2847.1(4)
_computing_cell_refinement 'SAINT V8.38A (Bruker AXS Inc., 2017)'
_computing_data_collection 'APEX3 (Bruker AXS Inc., 2017)'
_computing_data_reduction 'SAINT V8.38A (Bruker AXS Inc., 2017)'
_computing_molecular_graphics 'XP (Bruker AXS Inc., 2017)'
_computing_publication_material 'APEX3 (Bruker AXS Inc., 2017)'
_computing_structure_refinement 'SHELXL-2016/6 (Sheldrick, 2016)'
_computing_structure_solution 'XT, VERSION 2014/5'
_diffrn_ambient_temperature 100.(2)
_diffrn_detector_area_resol_mean 7.4074
_diffrn_measured_fraction_theta_full 0.965
_diffrn_measured_fraction_theta_max 0.965
_diffrn_measurement_device_type 'Photon II CPADs detector'
_diffrn_measurement_method 'phi and omega scans'
_diffrn_radiation_monochromator 'Multilayer Mirror'
_diffrn_radiation_type MoK\a
_diffrn_radiation_wavelength 0.71073
_diffrn_reflns_av_R_equivalents 0.0945
_diffrn_reflns_av_unetI/netI 0.1490
_diffrn_reflns_limit_h_max 20
_diffrn_reflns_limit_h_min -22
_diffrn_reflns_limit_k_max 23
_diffrn_reflns_limit_k_min -22
_diffrn_reflns_limit_l_max 11
_diffrn_reflns_limit_l_min -12
_diffrn_reflns_number 16876
_diffrn_reflns_theta_full 27.94
_diffrn_reflns_theta_max 27.94
_diffrn_reflns_theta_min 2.48
_diffrn_source 'Incoatec microfocus source'
_diffrn_source_type 'Bruker D8 Quest'
_exptl_absorpt_coefficient_mu 0.928
_exptl_absorpt_correction_T_max 0.98
_exptl_absorpt_correction_T_min 0.64
_exptl_absorpt_correction_type multi-scan
_exptl_absorpt_process_details
;
SADABS-2016/2 - Bruker AXS area detector scaling and absorption correction
;
_exptl_crystal_colour colourless
_exptl_crystal_density_diffrn 1.356
_exptl_crystal_density_method 'not measured'
_exptl_crystal_description needle
_exptl_crystal_F_000 1200
_exptl_crystal_size_max 0.320
_exptl_crystal_size_mid 0.040
_exptl_crystal_size_min 0.020
_refine_diff_density_max 1.424
_refine_diff_density_min -1.680
_refine_ls_extinction_method none
_refine_ls_goodness_of_fit_ref 1.014
_refine_ls_hydrogen_treatment constr
_refine_ls_matrix_type full
_refine_ls_number_parameters 319
_refine_ls_number_reflns 6610
_refine_ls_number_restraints 0
_refine_ls_restrained_S_all 1.014
_refine_ls_R_factor_all 0.1468
_refine_ls_R_factor_gt 0.0663
_refine_ls_shift/su_max 0.000
_refine_ls_shift/su_mean 0.000
_refine_ls_structure_factor_coef Fsqd
_refine_ls_weighting_details 'w=1/[\s^2^(Fo^2^)+(0.0685P)^2^] where P=(Fo^2^+2Fc^2^)/3'
_refine_ls_weighting_scheme calc
_refine_ls_wR_factor_gt 0.1362
_refine_ls_wR_factor_ref 0.1726
_reflns_number_gt 3523
_reflns_number_total 6610
_reflns_threshold_expression 'I > 2\s(I)'
_cod_data_source_file c8sc02459f2.cif
_cod_data_source_block haya23m
_cod_depositor_comments
;
The following automatic conversions were performed:

'_exptl_absorpt_correction_type' value 'Multi-Scan' changed to
'multi-scan' according to
/home/data/users/saulius/crontab/automatic-downloads/rss-feeds/RSC/lib/dictionaries/cif_core.dic
dictionary named 'cif_core.dic' version 2.4.2 from 2011-04-26.

Automatic conversion script
Id: cif_fix_values 4973 2017-02-22 13:04:09Z antanas 

 Adding full bibliography for 1549805.cif.
;
_cod_database_code 1549805

loop_
_space_group_symop_operation_xyz
'x, y, z'
'-x, y+1/2, -z+1/2'
'-x, -y, -z'
'x, -y-1/2, z-1/2'

loop_
_atom_site_type_symbol
_atom_site_label
_atom_site_fract_x
_atom_site_fract_y
_atom_site_fract_z
_atom_site_U_iso_or_equiv
_atom_site_adp_type
_atom_site_calc_flag
_atom_site_refinement_flags_adp
_atom_site_refinement_flags_posn
_atom_site_occupancy
C C1 0.3034(4) 0.5500(3) 0.1355(6) 0.0218(14) Uani d . . 1
C C2 0.3049(4) 0.6004(3) 0.0228(6) 0.0258(15) Uani d . . 1
H H2 0.256807 0.622961 -0.024852 0.031 Uiso calc U R 1
C C3 0.3750(4) 0.6182(3) -0.0206(7) 0.0281(15) Uani d . . 1
H H3 0.374773 0.652462 -0.097425 0.034 Uiso calc U R 1
C C4 0.4455(4) 0.5857(3) 0.0483(7) 0.0291(16) Uani d . . 1
H H4 0.493694 0.597438 0.01799 0.035 Uiso calc U R 1
C C5 0.4461(4) 0.5362(3) 0.1614(7) 0.0278(15) Uani d . . 1
H H5 0.494761 0.514066 0.207629 0.033 Uiso calc U R 1
C C6 0.3760(4) 0.5184(3) 0.2085(6) 0.0237(14) Uani d . . 1
C C7 0.3804(4) 0.4667(3) 0.3324(6) 0.0230(14) Uani d . . 1
C C8 0.4299(4) 0.3993(3) 0.3288(6) 0.0242(14) Uani d . . 1
C C9 0.4948(4) 0.3828(4) 0.4383(7) 0.0313(16) Uani d . . 1
H H9 0.503634 0.412047 0.523796 0.038 Uiso calc U R 1
C C10 0.5464(4) 0.3255(4) 0.4263(7) 0.0337(17) Uani d . . 1
H H10 0.589946 0.314528 0.502322 0.04 Uiso calc U R 1
C C11 0.5329(4) 0.2839(4) 0.2989(8) 0.0352(18) Uani d . . 1
C C12 0.4684(4) 0.2956(4) 0.1907(7) 0.0289(16) Uani d . . 1
H H12 0.458489 0.264327 0.107803 0.035 Uiso calc U R 1
C C13 0.4181(4) 0.3540(3) 0.2053(7) 0.0289(16) Uani d . . 1
H H13 0.374226 0.363844 0.129355 0.035 Uiso calc U R 1
C C14 0.3456(4) 0.4843(3) 0.4429(6) 0.0266(14) Uani d . . 1
H H14 0.325424 0.533756 0.442107 0.032 Uiso calc U R 1
C C15 0.3341(4) 0.4371(3) 0.5669(6) 0.0219(14) Uani d . . 1
C C16 0.3194(4) 0.3608(4) 0.5532(7) 0.0291(16) Uani d . . 1
H H16 0.320545 0.336792 0.463943 0.035 Uiso calc U R 1
C C17 0.3033(4) 0.3193(4) 0.6669(6) 0.0288(16) Uani d . . 1
H H17 0.291497 0.267496 0.656215 0.035 Uiso calc U R 1
C C18 0.3046(4) 0.3552(4) 0.7966(6) 0.0282(16) Uani d . . 1
C C19 0.3189(4) 0.4301(4) 0.8153(6) 0.0306(16) Uani d . . 1
H H19 0.318605 0.453267 0.905684 0.037 Uiso calc U R 1
C C20 0.3336(4) 0.4713(3) 0.7001(7) 0.0267(15) Uani d . . 1
H H20 0.343611 0.523449 0.711105 0.032 Uiso calc U R 1
C C21 0.1561(4) 0.5709(3) 0.3519(7) 0.0302(16) Uani d . . 1
H H21A 0.098129 0.566826 0.346395 0.036 Uiso calc U R 1
H H21B 0.183067 0.545891 0.441662 0.036 Uiso calc U R 1
C C22 0.1798(5) 0.6535(4) 0.3577(7) 0.0377(18) Uani d . . 1
H H22A 0.150432 0.678668 0.269953 0.045 Uiso calc U R 1
H H22B 0.237134 0.657204 0.356407 0.045 Uiso calc U R 1
C C23 0.1631(5) 0.6954(4) 0.4920(7) 0.046(2) Uani d . . 1
H H23A 0.168464 0.749817 0.477928 0.055 Uiso calc U R 1
H H23B 0.107856 0.685321 0.502512 0.055 Uiso calc U R 1
C C24 0.2194(5) 0.6717(4) 0.6281(7) 0.050(2) Uani d . . 1
H H24A 0.215426 0.617584 0.640814 0.074 Uiso calc U R 1
H H24B 0.205332 0.697526 0.711047 0.074 Uiso calc U R 1
H H24C 0.273878 0.684726 0.620709 0.074 Uiso calc U R 1
C C25 0.1063(4) 0.5556(4) -0.0193(7) 0.0398(18) Uani d . . 1
H H25A 0.051901 0.543878 -0.006057 0.048 Uiso calc U R 1
H H25B 0.111057 0.610805 -0.018765 0.048 Uiso calc U R 1
C C26 0.1128(5) 0.5291(5) -0.1697(9) 0.058(2) Uani d . . 1
H H26A 0.078064 0.560565 -0.241934 0.07 Uiso calc U R 1
H H26B 0.168143 0.536321 -0.182618 0.07 Uiso calc U R 1
C C27 0.0912(5) 0.4516(5) -0.1974(9) 0.060(2) Uani d . . 1
H H27A 0.037857 0.442817 -0.175504 0.072 Uiso calc U R 1
H H27B 0.129441 0.419424 -0.132581 0.072 Uiso calc U R 1
C C28 0.0903(5) 0.4284(4) -0.3624(8) 0.050(2) Uani d . . 1
H H28A 0.049722 0.457547 -0.426643 0.075 Uiso calc U R 1
H H28B 0.078273 0.375029 -0.37539 0.075 Uiso calc U R 1
H H28C 0.142501 0.438614 -0.385559 0.075 Uiso calc U R 1
C C29 0.1817(4) 0.3944(3) 0.1922(7) 0.0311(16) Uani d . . 1
H H29A 0.18668 0.370417 0.099943 0.037 Uiso calc U R 1
H H29B 0.227176 0.377726 0.266908 0.037 Uiso calc U R 1
C C30 0.1044(4) 0.3687(4) 0.2342(7) 0.0341(17) Uani d . . 1
H H30A 0.097475 0.395999 0.321993 0.041 Uiso calc U R 1
H H30B 0.059403 0.382105 0.155734 0.041 Uiso calc U R 1
C C31 0.1015(4) 0.2863(4) 0.2623(8) 0.0405(19) Uani d . . 1
H H31A 0.14669 0.272845 0.340321 0.049 Uiso calc U R 1
H H31B 0.10799 0.259017 0.174298 0.049 Uiso calc U R 1
C C32 0.0250(5) 0.2612(4) 0.3050(8) 0.050(2) Uani d . . 1
H H32A 0.015118 0.29162 0.385826 0.075 Uiso calc U R 1
H H32B 0.029598 0.208497 0.333974 0.075 Uiso calc U R 1
H H32C -0.019213 0.267075 0.222701 0.075 Uiso calc U R 1
F F1 0.2875(2) 0.3143(2) 0.9089(4) 0.0362(10) Uani d . . 1
F F2 0.5861(3) 0.2301(2) 0.2803(4) 0.0541(12) Uani d . . 1
Sn Sn1 0.18733(3) 0.51468(3) 0.16882(5) 0.02770(16) Uani d . . 1

loop_
_atom_site_aniso_label
_atom_site_aniso_U_11
_atom_site_aniso_U_22
_atom_site_aniso_U_33
_atom_site_aniso_U_12
_atom_site_aniso_U_13
_atom_site_aniso_U_23
C1 0.021(4) 0.022(3) 0.024(3) -0.002(3) 0.011(3) -0.003(3)
C2 0.030(4) 0.019(3) 0.027(4) -0.001(3) 0.001(3) -0.002(3)
C3 0.033(4) 0.023(4) 0.029(4) -0.003(3) 0.007(3) -0.003(3)
C4 0.034(4) 0.025(4) 0.031(4) -0.003(3) 0.015(3) -0.005(3)
C5 0.026(4) 0.030(4) 0.028(4) -0.003(3) 0.007(3) -0.004(3)
C6 0.026(4) 0.015(3) 0.030(4) -0.005(3) 0.008(3) 0.000(3)
C7 0.023(4) 0.022(4) 0.024(3) -0.004(3) 0.004(3) -0.006(3)
C8 0.023(4) 0.026(4) 0.025(4) -0.004(3) 0.009(3) -0.001(3)
C9 0.031(4) 0.036(4) 0.030(4) 0.000(3) 0.016(3) -0.004(3)
C10 0.034(4) 0.035(4) 0.032(4) -0.003(3) 0.007(3) 0.007(3)
C11 0.034(4) 0.025(4) 0.053(5) 0.012(3) 0.023(4) 0.008(3)
C12 0.029(4) 0.027(4) 0.033(4) 0.002(3) 0.012(3) -0.001(3)
C13 0.029(4) 0.026(4) 0.035(4) 0.000(3) 0.015(3) 0.004(3)
C14 0.037(4) 0.020(3) 0.026(4) -0.002(3) 0.013(3) -0.005(3)
C15 0.018(3) 0.024(4) 0.024(4) 0.002(3) 0.006(3) -0.005(3)
C16 0.028(4) 0.032(4) 0.029(4) -0.004(3) 0.009(3) -0.012(3)
C17 0.038(4) 0.021(4) 0.029(4) -0.004(3) 0.012(3) -0.001(3)
C18 0.029(4) 0.030(4) 0.026(4) -0.003(3) 0.007(3) 0.006(3)
C19 0.036(4) 0.031(4) 0.026(4) 0.000(3) 0.009(3) -0.003(3)
C20 0.034(4) 0.022(4) 0.025(4) -0.003(3) 0.008(3) 0.001(3)
C21 0.028(4) 0.027(4) 0.038(4) 0.009(3) 0.015(3) 0.005(3)
C22 0.046(5) 0.030(4) 0.039(4) 0.003(3) 0.014(4) -0.002(3)
C23 0.063(6) 0.037(5) 0.042(5) 0.012(4) 0.022(4) -0.004(3)
C24 0.057(6) 0.054(6) 0.038(5) 0.007(4) 0.011(4) -0.008(4)
C25 0.032(4) 0.046(5) 0.044(5) -0.001(3) 0.012(4) -0.009(4)
C26 0.034(5) 0.071(7) 0.072(6) -0.006(4) 0.017(4) -0.005(5)
C27 0.062(7) 0.049(6) 0.077(6) 0.001(5) 0.032(5) -0.001(5)
C28 0.057(6) 0.047(5) 0.049(5) -0.004(4) 0.022(4) -0.011(4)
C29 0.033(4) 0.022(4) 0.038(4) 0.000(3) 0.008(3) 0.007(3)
C30 0.035(4) 0.027(4) 0.042(4) -0.001(3) 0.011(3) 0.001(3)
C31 0.038(5) 0.023(4) 0.062(5) -0.002(3) 0.012(4) 0.007(3)
C32 0.052(6) 0.033(5) 0.071(6) -0.005(4) 0.026(4) 0.000(4)
F1 0.052(3) 0.036(2) 0.022(2) -0.0058(19) 0.0125(19) 0.0053(17)
F2 0.061(3) 0.047(3) 0.059(3) 0.020(2) 0.024(2) 0.012(2)
Sn1 0.0278(3) 0.0229(2) 0.0338(3) -0.0010(2) 0.00940(19) 0.0000(2)

loop_
_atom_type_symbol
_atom_type_description
_atom_type_scat_dispersion_real
_atom_type_scat_dispersion_imag
_atom_type_scat_source
C C 0.0033 0.0016 'International Tables Vol C Tables 4.2.6.8 and 6.1.1.4'
H H 0.0000 0.0000 'International Tables Vol C Tables 4.2.6.8 and 6.1.1.4'
Sn Sn -0.6537 1.4246 'International Tables Vol C Tables 4.2.6.8 and 6.1.1.4'
F F 0.0171 0.0103 'International Tables Vol C Tables 4.2.6.8 and 6.1.1.4'

loop_
_geom_angle_atom_site_label_1
_geom_angle_atom_site_label_2
_geom_angle_atom_site_label_3
_geom_angle
C2 C1 C6 118.7(6)
C2 C1 Sn1 117.0(5)
C6 C1 Sn1 123.9(4)
C3 C2 C1 121.5(6)
C3 C2 H2 119.3
C1 C2 H2 119.3
C2 C3 C4 119.7(6)
C2 C3 H3 120.1
C4 C3 H3 120.1
C3 C4 C5 120.2(6)
C3 C4 H4 119.9
C5 C4 H4 119.9
C4 C5 C6 120.9(6)
C4 C5 H5 119.5
C6 C5 H5 119.5
C5 C6 C1 118.9(6)
C5 C6 C7 118.6(6)
C1 C6 C7 122.4(5)
C14 C7 C8 123.7(6)
C14 C7 C6 120.6(6)
C8 C7 C6 115.5(5)
C9 C8 C13 117.3(6)
C9 C8 C7 122.3(6)
C13 C8 C7 120.0(6)
C10 C9 C8 122.1(6)
C10 C9 H9 119.0
C8 C9 H9 119.0
C9 C10 C11 117.9(7)
C9 C10 H10 121.1
C11 C10 H10 121.1
F2 C11 C12 118.5(6)
F2 C11 C10 119.0(7)
C12 C11 C10 122.5(6)
C11 C12 C13 118.1(6)
C11 C12 H12 120.9
C13 C12 H12 120.9
C12 C13 C8 122.0(7)
C12 C13 H13 119.0
C8 C13 H13 119.0
C7 C14 C15 129.0(6)
C7 C14 H14 115.5
C15 C14 H14 115.5
C16 C15 C20 118.7(6)
C16 C15 C14 122.2(5)
C20 C15 C14 119.0(5)
C17 C16 C15 121.1(6)
C17 C16 H16 119.4
C15 C16 H16 119.4
C16 C17 C18 118.2(6)
C16 C17 H17 120.9
C18 C17 H17 120.9
F1 C18 C19 119.0(5)
F1 C18 C17 118.2(6)
C19 C18 C17 122.8(6)
C18 C19 C20 118.5(6)
C18 C19 H19 120.7
C20 C19 H19 120.7
C19 C20 C15 120.7(6)
C19 C20 H20 119.7
C15 C20 H20 119.7
C22 C21 Sn1 111.9(4)
C22 C21 H21A 109.2
Sn1 C21 H21A 109.2
C22 C21 H21B 109.2
Sn1 C21 H21B 109.2
H21A C21 H21B 107.9
C21 C22 C23 114.0(5)
C21 C22 H22A 108.8
C23 C22 H22A 108.8
C21 C22 H22B 108.8
C23 C22 H22B 108.8
H22A C22 H22B 107.7
C24 C23 C22 111.9(6)
C24 C23 H23A 109.2
C22 C23 H23A 109.2
C24 C23 H23B 109.2
C22 C23 H23B 109.2
H23A C23 H23B 107.9
C23 C24 H24A 109.5
C23 C24 H24B 109.5
H24A C24 H24B 109.5
C23 C24 H24C 109.5
H24A C24 H24C 109.5
H24B C24 H24C 109.5
C26 C25 Sn1 120.6(5)
C26 C25 H25A 107.2
Sn1 C25 H25A 107.2
C26 C25 H25B 107.2
Sn1 C25 H25B 107.2
H25A C25 H25B 106.8
C27 C26 C25 113.9(7)
C27 C26 H26A 108.8
C25 C26 H26A 108.8
C27 C26 H26B 108.8
C25 C26 H26B 108.8
H26A C26 H26B 107.7
C26 C27 C28 112.0(6)
C26 C27 H27A 109.2
C28 C27 H27A 109.2
C26 C27 H27B 109.2
C28 C27 H27B 109.2
H27A C27 H27B 107.9
C27 C28 H28A 109.5
C27 C28 H28B 109.5
H28A C28 H28B 109.5
C27 C28 H28C 109.5
H28A C28 H28C 109.5
H28B C28 H28C 109.5
C30 C29 Sn1 112.5(4)
C30 C29 H29A 109.1
Sn1 C29 H29A 109.1
C30 C29 H29B 109.1
Sn1 C29 H29B 109.1
H29A C29 H29B 107.8
C31 C30 C29 113.7(6)
C31 C30 H30A 108.8
C29 C30 H30A 108.8
C31 C30 H30B 108.8
C29 C30 H30B 108.8
H30A C30 H30B 107.7
C30 C31 C32 113.6(6)
C30 C31 H31A 108.9
C32 C31 H31A 108.9
C30 C31 H31B 108.9
C32 C31 H31B 108.9
H31A C31 H31B 107.7
C31 C32 H32A 109.5
C31 C32 H32B 109.5
H32A C32 H32B 109.5
C31 C32 H32C 109.5
H32A C32 H32C 109.5
H32B C32 H32C 109.5
C21 Sn1 C25 106.3(2)
C21 Sn1 C29 111.0(2)
C25 Sn1 C29 112.7(3)
C21 Sn1 C1 111.1(2)
C25 Sn1 C1 104.0(2)
C29 Sn1 C1 111.4(2)

loop_
_geom_bond_atom_site_label_1
_geom_bond_atom_site_label_2
_geom_bond_distance
C1 C2 1.400(8)
C1 C6 1.420(8)
C1 Sn1 2.171(6)
C2 C3 1.382(8)
C2 H2 0.95
C3 C4 1.385(9)
C3 H3 0.95
C4 C5 1.387(8)
C4 H4 0.95
C5 C6 1.399(8)
C5 H5 0.95
C6 C7 1.482(8)
C7 C14 1.339(8)
C7 C8 1.480(8)
C8 C9 1.396(9)
C8 C13 1.403(8)
C9 C10 1.373(9)
C9 H9 0.95
C10 C11 1.396(9)
C10 H10 0.95
C11 F2 1.361(7)
C11 C12 1.368(9)
C12 C13 1.379(8)
C12 H12 0.95
C13 H13 0.95
C14 C15 1.489(8)
C14 H14 0.95
C15 C16 1.390(8)
C15 C20 1.401(8)
C16 C17 1.378(8)
C16 H16 0.95
C17 C18 1.380(8)
C17 H17 0.95
C18 F1 1.367(6)
C18 C19 1.368(9)
C19 C20 1.379(8)
C19 H19 0.95
C20 H20 0.95
C21 C22 1.531(8)
C21 Sn1 2.157(6)
C21 H21A 0.99
C21 H21B 0.99
C22 C23 1.548(9)
C22 H22A 0.99
C22 H22B 0.99
C23 C24 1.510(10)
C23 H23A 0.99
C23 H23B 0.99
C24 H24A 0.98
C24 H24B 0.98
C24 H24C 0.98
C25 C26 1.523(10)
C25 Sn1 2.159(7)
C25 H25A 0.99
C25 H25B 0.99
C26 C27 1.446(11)
C26 H26A 0.99
C26 H26B 0.99
C27 C28 1.611(10)
C27 H27A 0.99
C27 H27B 0.99
C28 H28A 0.98
C28 H28B 0.98
C28 H28C 0.98
C29 C30 1.530(8)
C29 Sn1 2.167(6)
C29 H29A 0.99
C29 H29B 0.99
C30 C31 1.499(9)
C30 H30A 0.99
C30 H30B 0.99
C31 C32 1.516(9)
C31 H31A 0.99
C31 H31B 0.99
C32 H32A 0.98
C32 H32B 0.98
C32 H32C 0.98
